data_1569415
loop_
_publ_author_name
'Carroll, Robert C.'
'Harrowven, David C.'
'Pearce, James E.'
'Coles, Simon J.'

_publ_section_title
;
 A systematic study of the interplay between guest molecule structure and
 intermolecular interactions in crystalline sponges
;
_journal_issue 4
_journal_name_full IUCrJ
_journal_page_first 497
_journal_page_last 508
_journal_paper_doi 10.1107/S2052252523005146
_journal_volume 10
_journal_year 2023
_chemical_formula_moiety 'C36 H24 I6 N12 Zn3, 0.543(C16 H15 N O), 0.208(C6 H12)'
_chemical_formula_sum 'C45.94 H34.64 I6 N12.54 O0.54 Zn3'
_chemical_formula_weight 1728.59
_chemical_name_common 'Benzyl Biaryl Alcohol-10-Nitrile (absorbed in crystalline sponge)'
_chemical_name_systematic
'2'-(hydroxymethyl)-2,6-dimethyl-[1,1'-biphenyl]-4-carbonitrile (absorbed in crystalline sponge)'
_space_group_crystal_system monoclinic
_space_group_IT_number 15
_space_group_name_Hall '-C 2yc'
_space_group_name_H-M_alt 'C 1 2/c 1'
_atom_sites_solution_hydrogens geom
_atom_sites_solution_primary dual
_audit_creation_date 2023-04-04
_audit_creation_method
;
Olex2 1.5
(compiled 2023.03.06 svn.rbb2c1857 for OlexSys, GUI svn.r6748)
;
_cell_angle_alpha 90
_cell_angle_beta 102.899(6)
_cell_angle_gamma 90
_cell_formula_units_Z 8
_cell_length_a 35.620(2)
_cell_length_b 14.9567(3)
_cell_length_c 30.9945(16)
_cell_measurement_reflns_used 7806
_cell_measurement_temperature 100(2)
_cell_measurement_theta_max 71.4210
_cell_measurement_theta_min 2.8920
_cell_volume 16095.9(13)
_computing_cell_refinement 'CrysAlisPro 1.171.41.89a (Rigaku OD, 2020)'
_computing_data_collection 'CrysAlisPro 1.171.41.89a (Rigaku OD, 2020)'
_computing_data_reduction 'CrysAlisPro 1.171.41.89a (Rigaku OD, 2020)'
_computing_molecular_graphics 'Olex2 1.5 (Dolomanov et al., 2009)'
_computing_publication_material 'Olex2 1.5 (Dolomanov et al., 2009)'
_computing_structure_refinement 'SHELXL 2018/3 (Sheldrick, 2015)'
_computing_structure_solution 'SHELXT 2014/5 (Sheldrick, 2014)'
_diffrn_ambient_temperature 100(2)
_diffrn_detector 'hybrid pixel array detector'
_diffrn_detector_area_resol_mean 10
_diffrn_detector_dtime 0.000
_diffrn_detector_type 'Rigaku, HyPix 6000HE'
_diffrn_measured_fraction_theta_full 0.990
_diffrn_measured_fraction_theta_max 0.989
_diffrn_measurement_details
;
List of Runs (angles in degrees, time in seconds):

  # Type    Start    End  Width  t~exp~   \w     \q     \k     \f   Frames
--------------------------------------------------------------------------
  1  \w   -174.00 -94.00   0.50    1.60    -- -103.00 -36.00-166.00  160
  2  \w   -111.00 -82.00   0.50    1.60    -- -103.00 125.00  90.00   58
  3  \w    -60.00 -35.00   0.50    1.60    -- -103.00  61.00  30.00   50
  4  \w    -69.00 -31.00   0.50    1.60    -- -103.00  61.00  90.00   76
  5  \w    -64.00 -38.00   0.50    1.60    -- -103.00  61.00 120.00   52
  6  \w    -64.00 -36.00   0.50    1.60    -- -103.00  61.00 -60.00   56
  7  \w    -64.00 -34.00   0.50    1.60    -- -103.00  61.00 -30.00   60
  8  \w    -66.00 -33.00   0.50    1.60    -- -103.00 125.00  90.00   66
  9  \w     94.00 121.00   0.50    1.60    --  101.75  36.00 -10.00   54
 10  \w     31.00  66.00   0.50    1.60    --  101.75 -61.00 120.00   70
 11  \w     78.00 104.00   0.50    1.60    --  101.75 -94.00 -90.00   52
 12  \w    141.00 174.00   0.50    1.60    --  101.75  15.00 120.00   66
 13  \w     89.00 174.00   0.50    1.60    --  101.75  45.00  60.00  170
 14  \w     31.00  64.00   0.50    1.60    --  101.75 -61.00   0.00   66
 15  \w     41.00  74.00   0.50    1.60    --  101.75 -61.00  60.00   66
 16  \w     29.00  56.00   0.50    1.60    --  101.75 -61.00  90.00   54
 17  \w     97.00 124.00   0.50    1.60    --  101.75  15.00 120.00   54
 18  \w     41.00  73.00   0.50    1.60    --  101.75 -61.00 -90.00   64
 19  \w     32.00  73.00   0.50    1.60    --  101.75 -61.00-180.00   82
 20  \w     33.00  75.00   0.50    1.60    --  101.75 -61.00-150.00   84
 21  \w    -36.00  27.00   0.50    0.40    --  -46.24  36.00 -10.00  126
 22  \w   -119.00 -42.00   0.50    0.40    --  -46.24 -36.00-166.00  154
 23  \w     42.00 118.00   0.50    0.40    --   46.24  36.00 -10.00  152
 24  \w      8.00  33.00   0.50    0.40    --   46.24 -36.00-166.00   50
 25  \w    -37.00  27.00   0.50    0.40    --  -46.24  37.00 120.00  128
 26  \w     -9.00  29.00   0.50    0.40    --  -46.24  19.00 120.00   76
;
_diffrn_measurement_device 'four-circle diffractometer'
_diffrn_measurement_device_details 'Rigaku Oxford Difffraction, UG2 \k goniometer'
_diffrn_measurement_device_type
'Rigaku 007HF equipped with Varimax confocal mirrors and a UG2 goniometer and HyPix 6000HE detector'
_diffrn_measurement_method 'profile data from \w-scans'
_diffrn_measurement_specimen_support 'MiTeGen loops'
_diffrn_orient_matrix_type 'CrysAlisPro convention (1999,Acta A55,543-557)'
_diffrn_orient_matrix_UB_11 -0.0107860000
_diffrn_orient_matrix_UB_12 -0.0010454000
_diffrn_orient_matrix_UB_13 -0.0509707000
_diffrn_orient_matrix_UB_21 -0.0381950000
_diffrn_orient_matrix_UB_22 0.0477168000
_diffrn_orient_matrix_UB_23 0.0006969000
_diffrn_orient_matrix_UB_31 0.0198383000
_diffrn_orient_matrix_UB_32 0.0912801000
_diffrn_orient_matrix_UB_33 -0.0009200000
_diffrn_radiation_collimation 0.3
_diffrn_radiation_monochromator 'Varimax focusing mirrors'
_diffrn_radiation_probe x-ray
_diffrn_radiation_type 'Cu K\a'
_diffrn_radiation_wavelength 1.54184
_diffrn_reflns_av_R_equivalents 0.0356
_diffrn_reflns_av_unetI/netI 0.0275
_diffrn_reflns_Laue_measured_fraction_full 0.990
_diffrn_reflns_Laue_measured_fraction_max 0.989
_diffrn_reflns_limit_h_max 42
_diffrn_reflns_limit_h_min -34
_diffrn_reflns_limit_k_max 18
_diffrn_reflns_limit_k_min -14
_diffrn_reflns_limit_l_max 36
_diffrn_reflns_limit_l_min -37
_diffrn_reflns_number 49545
_diffrn_reflns_point_group_measured_fraction_full 0.990
_diffrn_reflns_point_group_measured_fraction_max 0.989
_diffrn_reflns_theta_full 67.684
_diffrn_reflns_theta_max 68.247
_diffrn_reflns_theta_min 2.545
_diffrn_source 'Rotating anode'
_diffrn_source_current 30.0
_diffrn_source_power 1.2
_diffrn_source_target Cu
_diffrn_source_type 'Rigaku 007 HF'
_diffrn_source_voltage 40.0
_exptl_absorpt_coefficient_mu 19.362
_exptl_absorpt_correction_T_max 0.385
_exptl_absorpt_correction_T_min 0.114
_exptl_absorpt_correction_type analytical
_exptl_absorpt_process_details
;
CrysAlisPro 1.171.41.89a (Rigaku Oxford Diffraction, 2020)
Analytical numeric absorption correction using a multifaceted crystal
model based on expressions derived by R.C. Clark & J.S. Reid.
(Clark, R. C. & Reid, J. S. (1995). Acta Cryst. A51, 887-897)
Empirical absorption correction using spherical harmonics,
implemented in SCALE3 ABSPACK scaling algorithm.
;
_exptl_crystal_colour colourless
_exptl_crystal_colour_primary colourless
_exptl_crystal_density_diffrn 1.427
_exptl_crystal_description block
_exptl_crystal_F_000 6483
_exptl_crystal_size_max 0.18
_exptl_crystal_size_mid 0.15
_exptl_crystal_size_min 0.06
_refine_diff_density_max 1.483
_refine_diff_density_min -1.335
_refine_diff_density_rms 0.220
_refine_ls_extinction_method none
_refine_ls_goodness_of_fit_ref 1.094
_refine_ls_hydrogen_treatment constr
_refine_ls_matrix_type full
_refine_ls_number_parameters 940
_refine_ls_number_reflns 14578
_refine_ls_number_restraints 389
_refine_ls_restrained_S_all 1.084
_refine_ls_R_factor_all 0.1468
_refine_ls_R_factor_gt 0.1280
_refine_ls_shift/su_max 0.002
_refine_ls_shift/su_mean 0.000
_refine_ls_structure_factor_coef Fsqd
_refine_ls_weighting_details 'w=1/[\s^2^(Fo^2^)+(0.1229P)^2^+651.1928P] where P=(Fo^2^+2Fc^2^)/3'
_refine_ls_weighting_scheme calc
_refine_ls_wR_factor_gt 0.3303
_refine_ls_wR_factor_ref 0.3424
_reflns_Friedel_coverage 0.000
_reflns_number_gt 11166
_reflns_number_total 14578
_reflns_threshold_expression 'I > 2\s(I)'
_cod_data_source_file lt5059.cif
_cod_data_source_block BBA-10-Nitrile_CrystallineSponge
_cod_original_cell_volume 16096.0(14)
_cod_database_code 1569415
_shelx_shelxl_version_number 2018/3
_chemical_oxdiff_formula '(Zn3 I6 N12 H24 C36) (C16 H15 N O)2 (C6 H12)2'
_chemical_oxdiff_usercomment JP-9300-25
_shelx_space_group_comment
;
The symmetry employed for this shelxl refinement is uniquely defined
by the following loop, which should always be used as a source of
symmetry information in preference to the above space-group names.
They are only intended as comments.
;
_shelx_estimated_absorpt_t_max 0.390
_shelx_estimated_absorpt_t_min 0.128
_olex2_refinement_description
;
1. Fixed Uiso
 At 1.2 times of:
  All C(H) groups, All C(H,H) groups
 At 1.5 times of:
  All C(H,H,H) groups, All O(H) groups
2. Restrained distances
 C16A-C10A
 1.54 with sigma of 0.02
 O1B-C14B
 1.43 with sigma of 0.02
 N1A-C16A
 1.2 with sigma of 0.02
 C5B-C14B
 1.54 with sigma of 0.02
 N1B-C16B
 1.2 with sigma of 0.02
 C13A-C8A = C15A-C12A
 1.54 with sigma of 0.02
 C7A-C4A
 1.54 with sigma of 0.02
 C15B-C12B = C8B-C13B
 1.54 with sigma of 0.02
 C14A-C5A
 1.54 with sigma of 0.02
 C801-C802 = C801-C806 = C802-C803 = C803-C804 = C804-C805 = C805-C806
 1.54 with sigma of 0.02
 C9B-C16B
 2.5 with sigma of 0.04
 C11A-C16A
 2.5 with sigma of 0.04
 C11B-C16B
 2.5 with sigma of 0.04
 C9A-C16A
 2.5 with sigma of 0.04
 C5A-O1A
 2.4 with sigma of 0.04
 C6A-C14A
 2.5 with sigma of 0.04
 C4A-C14A
 2.5 with sigma of 0.04
 C801-C803 = C801-C805 = C802-C804 = C803-C805 = C804-C806
 2.54 with sigma of 0.04
 N1A-C9A \\sim N1A-C11A
 with sigma of 0.01
 C5A-C7A \\sim C7A-C3A
 with sigma of 0.04
 C12A-C4A \\sim C4A-C8A
 with sigma of 0.04
 I302-Zn31 \\sim I402-Zn41
 with sigma of 0.02
 I301-Zn31 \\sim I401-Zn41
 with sigma of 0.02
 Zn31-N301 \\sim Zn41-N301
 with sigma of 0.02
 I301-N301 \\sim I401-N301
 with sigma of 0.04
 I302-I301 \\sim I402-I401
 with sigma of 0.04
 I302-N301 \\sim I402-N301
 with sigma of 0.04
 I403-N306 \\sim I303-N306
 with sigma of 0.04
 I403-I404 \\sim I303-I304
 with sigma of 0.04
 I403-Zn42 \\sim I303-Zn32
 with sigma of 0.02
 I404-N307 \\sim I304-N307
 with sigma of 0.04
 I403-N307 \\sim I303-N307
 with sigma of 0.04
 I404-Zn42 \\sim I304-Zn32
 with sigma of 0.02
 I404-N306 \\sim I304-N306
 with sigma of 0.04
 Zn42-N307 \\sim Zn32-N307
 with sigma of 0.02
 Zn42-N306 \\sim Zn32-N306
 with sigma of 0.02
 I405-N312 \\sim I305-N312
 with sigma of 0.04
 I405-I406 \\sim I305-I306
 with sigma of 0.04
 Zn43-N312 \\sim Zn33-N312
 with sigma of 0.02
 I406-N312 \\sim I306-N312
 with sigma of 0.04
 I405-Zn43 \\sim I305-Zn33
 with sigma of 0.02
 I406-Zn43 \\sim I306-Zn33
 with sigma of 0.02
 C801-C805 \\sim C803-C805 \\sim C802-C806 \\sim C802-C804 \\sim C804-C806
\\sim C801-C803
 with sigma of 0.04
 C801-C802 \\sim C802-C803 \\sim C803-C804 \\sim C804-C805 \\sim C805-C806
\\sim C806-C801
 with sigma of 0.02
3. Restrained planarity
 C9A, C10A, C11A, C16A, N1A
 with sigma of 0.05
 C9B, C10B, C11B, C16B, N1B
 with sigma of 0.05
4. Uiso/Uaniso restraints and constraints
C5B \\sim O1B \\sim C14B \\sim C4B \\sim C6B \\sim C3B \\sim C7B \\sim C1B
\\sim C2B \\sim C8B \\sim C12B \\sim C9B \\sim C13B \\sim C11B \\sim C15B \\sim
C10B \\sim C16B \\sim N1B: within 1.7A with sigma of 0.02 and sigma for
terminal atoms of 0.04 within 1.7A
C4A \\sim C5A \\sim C3A \\sim C7A \\sim C6A \\sim C14A \\sim C2A \\sim C12A
\\sim C8A \\sim C1A \\sim O1A \\sim C15A \\sim C11A \\sim C13A \\sim C9A \\sim
C10A \\sim C16A \\sim N1A: within 1.7A with sigma of 0.02 and sigma for
terminal atoms of 0.04 within 1.7A
C801 \\sim C802 \\sim C803 \\sim C804 \\sim C805 \\sim C806: within 2A with
sigma of 0.04 and sigma for terminal atoms of 0.08 within 2A
Uanis(Zn32) = Uanis(Zn42)
Uanis(Zn53) = Uanis(Zn43) = Uanis(Zn33)
Uanis(I506) = Uanis(I306) = Uanis(I406)
5. Rigid body (RIGU) restrains
 C801, C802, C803, C804, C805, C806
 with sigma for 1-2 distances of 0.004 and sigma for 1-3 distances of 0.004
6. Others
 1*[Sof(I302)+Sof(I301)+Sof(Zn31)]+1*[Sof(Zn41)+Sof(I402)+Sof(I401)]+1*
 [Sof(I502)+Sof(I501)+Sof(Zn51)]=1 with esd of 0.00001
 1*[Sof(I405)+Sof(I406)+Sof(Zn43)]+1*[Sof(I305)+Sof(Zn33)+Sof(I306)]+1*
 [Sof(I505)+Sof(I506)+Sof(Zn53)]=1 with esd of 0.00001
 Sof(I304)=Sof(I303)=Sof(Zn32)=1-FVAR(1)
 Sof(I403)=Sof(I404)=Sof(Zn42)=FVAR(1)
 Sof(I302)=Sof(I301)=Sof(Zn31)=FVAR(2)
 Sof(Zn41)=Sof(I402)=Sof(I401)=FVAR(3)
 Sof(I502)=Sof(I501)=Sof(Zn51)=FVAR(4)
 Sof(I405)=Sof(I406)=Sof(Zn43)=FVAR(5)
 Sof(I305)=Sof(Zn33)=Sof(I306)=FVAR(6)
 Sof(I505)=Sof(I506)=Sof(Zn53)=FVAR(7)
 Fixed Sof: O1B(0.271) H1BA(0.271) C4B(0.271) C3B(0.271) H3B(0.271) C2B(0.271)
 H2B(0.271) C1B(0.271) H1B(0.271) C6B(0.271) H6B(0.271) C5B(0.271) C7B(0.271)
 C8B(0.271) C9B(0.271) H9B(0.271) C10B(0.271) C11B(0.271) H11B(0.271)
 C12B(0.271) N1B(0.271) C16B(0.271) C15B(0.271) H16A(0.271) H16B(0.271)
 H16C(0.271) C14B(0.271) H14A(0.271) H14B(0.271) C13B(0.271) H13A(0.271)
 H13B(0.271) H13C(0.271) C4A(0.27213) C5A(0.27213) C6A(0.27213) H6A(0.27213)
 C1A(0.27213) H1A(0.27213) C2A(0.27213) H2A(0.27213) C3A(0.27213) H3A(0.27213)
 C15A(0.27213) H16D(0.27213) H16E(0.27213) H16F(0.27213) C13A(0.27213)
 H13D(0.27213) H13E(0.27213) H13F(0.27213) C7A(0.27213) C12A(0.27213)
 C11A(0.27213) H11A(0.27213) C10A(0.27213) C9A(0.27213) H9A(0.27213)
 C8A(0.27213) O1A(0.27213) H1AA(0.27213) C14A(0.27213) H14C(0.27213)
 H14D(0.27213) C16A(0.27213) N1A(0.27213) C801(0.20804) H80A(0.20804)
 H80B(0.20804) C802(0.20804) H80C(0.20804) H80D(0.20804) C803(0.20804)
 H80E(0.20804) H80F(0.20804) C804(0.20804) H80G(0.20804) H80H(0.20804)
 C805(0.20804) H80I(0.20804) H80J(0.20804) C806(0.20804) H80K(0.20804)
 H80L(0.20804)
 Fixed Uiso: I502(0.08) I501(0.08) Zn51(0.08)
7.a Secondary CH2 refined with riding coordinates:
 C14B(H14A,H14B), C14A(H14C,H14D), C801(H80A,H80B), C802(H80C,H80D), C803(H80E,
 H80F), C804(H80G,H80H), C805(H80I,H80J), C806(H80K,H80L)
7.b Aromatic/amide H refined with riding coordinates:
 C332(H332), C333(H333), C312(H312), C301(H301), C317(H317), C335(H335),
 C329(H329), C313(H313), C323(H323), C322(H322), C302(H302), C336(H336),
 C315(H315), C318(H318), C330(H330), C320(H320), C314(H314), C319(H319),
 C328(H328), C331(H331), C310(H310), C304(H304), C311(H311), C305(H305),
 C3B(H3B), C2B(H2B), C1B(H1B), C6B(H6B), C9B(H9B), C11B(H11B), C6A(H6A),
 C1A(H1A), C2A(H2A), C3A(H3A), C11A(H11A), C9A(H9A)
7.c Fitted hexagon refined as free rotating group:
 C4B(C3B,C2B,C1B,C6B,C5B), C7B(C8B,C9B,C10B,C11B,C12B), C4A(C5A,C6A,C1A,C2A,
 C3A), C7A(C12A,C11A,C10A,C9A,C8A)
7.d Tetrahedral OH refined with riding coordinates:
 O1A(H1AA)
7.e Idealised Me refined with everything fixed:
 C15B(H16A,H16B,H16C), C15A(H16D,H16E,H16F), C13A(H13D,H13E,H13F)
7.f Idealised Me refined as rotating group:
 C13B(H13A,H13B,H13C)
7.g Idealised tetrahedral OH refined as rotating group:
 O1B(H1BA)
;
_olex2_date_sample_data_collection 2022-02-21
_olex2_date_sample_submission 2022-01-21
_olex2_submission_original_sample_id 'Benzyl Biaryl Alcohol-10-Nitrile'
_olex2_submission_special_instructions 'No special instructions were received'
_oxdiff_exptl_absorpt_empirical_details
;
Empirical correction (ABSPACK) includes:
- Absorption correction using spherical harmonics
- Frame scaling
- Detector area scaling
- B-factor correction
;
_oxdiff_exptl_absorpt_empirical_full_max 1.896
_oxdiff_exptl_absorpt_empirical_full_min 0.562

loop_
_space_group_symop_operation_xyz
'x, y, z'
'-x, y, -z+1/2'
'x+1/2, y+1/2, z'
'-x+1/2, y+1/2, -z+1/2'
'-x, -y, -z'
'x, -y, z-1/2'
'-x+1/2, -y+1/2, -z'
'x+1/2, -y+1/2, z-1/2'

loop_
_atom_site_label
_atom_site_type_symbol
_atom_site_fract_x
_atom_site_fract_y
_atom_site_fract_z
_atom_site_U_iso_or_equiv
_atom_site_adp_type
_atom_site_occupancy
_atom_site_site_symmetry_order
_atom_site_calc_flag
_atom_site_refinement_flags_posn
_atom_site_refinement_flags_adp
_atom_site_refinement_flags_occupancy
_atom_site_disorder_assembly
_atom_site_disorder_group
I405 I 0.8874(3) 0.2609(5) 0.9380(2) 0.131(4) Uani 0.401(3) 1 d D . P A 6
I403 I 0.6045(2) 0.2679(6) 0.6020(3) 0.166(6) Uani 0.42(3) 1 d D . P B 1
I406 I 0.9764(4) 0.3597(8) 0.8602(2) 0.0861(9) Uani 0.401(3) 1 d D . P A 6
I404 I 0.6361(3) 0.4189(3) 0.4885(3) 0.077(2) Uani 0.42(3) 1 d D . P B 1
I302 I 0.36561(12) 0.6663(2) 0.79503(13) 0.0960(11) Uani 0.677(3) 1 d D . P C 4
I301 I 0.25956(10) 0.72790(16) 0.68882(14) 0.0962(11) Uani 0.677(3) 1 d D . P C 4
Zn42 Zn 0.6213(3) 0.4070(8) 0.5644(4) 0.0767(7) Uani 0.42(3) 1 d D . P B 1
Zn43 Zn 0.9235(4) 0.3739(15) 0.9026(7) 0.0702(15) Uani 0.401(3) 1 d D . P A 6
Zn31 Zn 0.3211(3) 0.6396(5) 0.7178(3) 0.078(2) Uani 0.677(3) 1 d D . P C 4
N304 N 0.4753(4) 0.7309(9) 0.5285(5) 0.072(4) Uani 1 1 d . . . . .
N308 N 0.7779(4) 0.5518(8) 0.7297(5) 0.063(3) Uani 1 1 d . . . . .
N303 N 0.4236(4) 0.7799(8) 0.5608(4) 0.060(3) Uani 1 1 d . . . . .
N302 N 0.4590(4) 0.6513(9) 0.5887(5) 0.071(4) Uani 1 1 d . . . . .
N305 N 0.4358(5) 1.0186(9) 0.4498(5) 0.073(4) Uani 1 1 d . . . . .
N307 N 0.6638(4) 0.4683(8) 0.6112(5) 0.072(4) Uani 1 1 d D . . . .
N311 N 0.8116(5) 1.0044(9) 0.7174(6) 0.083(5) Uani 1 1 d . . . . .
N310 N 0.8163(4) 0.6788(8) 0.7508(5) 0.070(4) Uani 1 1 d . . . . .
N309 N 0.7620(4) 0.6894(8) 0.6925(5) 0.069(4) Uani 1 1 d . . . . .
N312 N 0.8828(5) 0.4469(8) 0.8569(4) 0.072(4) Uani 1 1 d D . . . .
N306 N 0.5754(5) 0.4919(9) 0.5617(5) 0.075(4) Uani 1 1 d D . . . .
N301 N 0.3551(5) 0.6600(9) 0.6732(5) 0.075(4) Uani 1 1 d D . . . .
C326 C 0.8078(4) 0.5933(9) 0.7549(6) 0.060(4) Uani 1 1 d . . . . .
C307 C 0.4459(5) 0.7875(9) 0.5325(5) 0.061(4) Uani 1 1 d . . . . .
C308 C 0.4800(4) 0.6637(9) 0.5590(5) 0.058(4) Uani 1 1 d . . . . .
C334 C 0.8333(5) 0.5413(10) 0.7912(6) 0.068(4) Uani 1 1 d . . . . .
C303 C 0.4050(6) 0.6931(11) 0.6166(6) 0.075(5) Uani 1 1 d . . . . .
C309 C 0.4431(6) 0.8692(10) 0.5041(5) 0.070(5) Uani 1 1 d . . . . .
C316 C 0.5133(5) 0.6024(11) 0.5591(6) 0.072(5) Uani 1 1 d . . . . .
C324 C 0.7553(5) 0.6026(9) 0.6987(6) 0.065(4) Uani 1 1 d . . . . .
C306 C 0.4305(5) 0.7079(11) 0.5866(5) 0.069(4) Uani 1 1 d . . . . .
C332 C 0.8509(6) 0.4080(10) 0.8309(6) 0.076(5) Uani 1 1 d . . . . .
H332 H 0.845296 0.347655 0.836692 0.091 Uiso 1 1 calc R U . . .
C325 C 0.7910(6) 0.7236(9) 0.7191(7) 0.073(5) Uani 1 1 d . . . . .
C333 C 0.8270(6) 0.4507(10) 0.7975(6) 0.079(5) Uani 1 1 d . . . . .
H333 H 0.806290 0.419979 0.778767 0.094 Uiso 1 1 calc R U . . .
C321 C 0.7236(5) 0.5557(10) 0.6674(5) 0.064(4) Uani 1 1 d . . . . .
C312 C 0.4641(6) 0.9640(11) 0.4523(6) 0.072(5) Uani 1 1 d . . . . .
H312 H 0.482385 0.977032 0.435107 0.086 Uiso 1 1 calc R U . . .
C301 C 0.3465(6) 0.7161(11) 0.6402(7) 0.081(5) Uani 1 1 d . . . . .
H301 H 0.322564 0.746679 0.635702 0.097 Uiso 1 1 calc R U . . .
C327 C 0.7992(5) 0.8227(10) 0.7181(7) 0.073(5) Uani 1 1 d . . . . .
C317 C 0.5295(5) 0.5941(11) 0.5240(6) 0.069(4) Uani 1 1 d . . . . .
H317 H 0.519940 0.628689 0.498155 0.082 Uiso 1 1 calc R U . . .
C335 C 0.8640(5) 0.5810(10) 0.8179(6) 0.086(6) Uani 1 1 d . . . . .
H335 H 0.868722 0.642831 0.814524 0.103 Uiso 1 1 calc R U . . .
C329 C 0.7813(7) 0.9698(12) 0.6944(7) 0.084(6) Uani 1 1 d . . . . .
H329 H 0.762868 1.008585 0.676980 0.101 Uiso 1 1 calc R U . . .
C313 C 0.4701(5) 0.8866(10) 0.4785(6) 0.069(4) Uani 1 1 d . . . . .
H313 H 0.491294 0.847908 0.478907 0.083 Uiso 1 1 calc R U . . .
C323 C 0.6862(5) 0.4259(11) 0.6451(7) 0.083(6) Uani 1 1 d . . . . .
H323 H 0.681451 0.364624 0.649831 0.100 Uiso 1 1 calc R U . . .
C322 C 0.7151(5) 0.4669(11) 0.6724(7) 0.075(5) Uani 1 1 d . . . . .
H322 H 0.730348 0.433943 0.696151 0.090 Uiso 1 1 calc R U . . .
C302 C 0.3707(6) 0.7339(12) 0.6110(7) 0.086(6) Uani 1 1 d . . . . .
H302 H 0.362752 0.774806 0.587241 0.104 Uiso 1 1 calc R U . . .
C336 C 0.8876(6) 0.5338(10) 0.8489(7) 0.097(8) Uani 1 1 d . . . . .
H336 H 0.909327 0.563506 0.866414 0.117 Uiso 1 1 calc R U . . .
C315 C 0.5285(7) 0.5548(16) 0.5975(7) 0.106(8) Uani 1 1 d . . . . .
H315 H 0.517527 0.557978 0.622719 0.127 Uiso 1 1 calc R U . . .
C318 C 0.5596(6) 0.5366(11) 0.5250(7) 0.083(5) Uani 1 1 d . . . . .
H318 H 0.569376 0.528418 0.499163 0.100 Uiso 1 1 calc R U . . .
C330 C 0.8372(6) 0.9499(13) 0.7407(9) 0.096(7) Uani 1 1 d . . . . .
H330 H 0.860948 0.974111 0.756659 0.115 Uiso 1 1 calc R U . . .
C320 C 0.6989(6) 0.6007(11) 0.6329(7) 0.092(7) Uani 1 1 d . . . . .
H320 H 0.701930 0.662685 0.627853 0.110 Uiso 1 1 calc R U . . .
C314 C 0.5602(6) 0.5029(15) 0.5971(8) 0.103(8) Uani 1 1 d . . . . .
H314 H 0.572049 0.472930 0.623642 0.123 Uiso 1 1 calc R U . . .
C319 C 0.6709(7) 0.5530(12) 0.6073(7) 0.102(8) Uani 1 1 d . . . . .
H319 H 0.654323 0.584025 0.583732 0.123 Uiso 1 1 calc R U . . .
C328 C 0.7732(6) 0.8797(11) 0.6929(7) 0.078(5) Uani 1 1 d . . . . .
H328 H 0.750013 0.857507 0.674789 0.094 Uiso 1 1 calc R U . . .
C331 C 0.8313(6) 0.8594(11) 0.7432(8) 0.090(6) Uani 1 1 d . . . . .
H331 H 0.849622 0.823104 0.762344 0.108 Uiso 1 1 calc R U . . .
C310 C 0.4127(6) 0.9270(15) 0.5027(7) 0.099(7) Uani 1 1 d . . . . .
H310 H 0.393271 0.915470 0.518624 0.119 Uiso 1 1 calc R U . . .
C304 C 0.4142(7) 0.634(2) 0.6518(9) 0.134(12) Uani 1 1 d . . . . .
H304 H 0.438334 0.603810 0.657944 0.161 Uiso 1 1 calc R U . . .
C311 C 0.4119(7) 1.0046(13) 0.4762(7) 0.091(6) Uani 1 1 d . . . . .
H311 H 0.393038 1.048967 0.477382 0.110 Uiso 1 1 calc R U . . .
C305 C 0.3872(8) 0.6187(17) 0.6786(8) 0.114(8) Uani 1 1 d . . . . .
H305 H 0.393274 0.575686 0.701638 0.137 Uiso 1 1 calc R U . . .
Zn41 Zn 0.3326(5) 0.6453(16) 0.7282(5) 0.087(7) Uani 0.287(3) 1 d D . P C 5
I402 I 0.3863(3) 0.6668(7) 0.7977(4) 0.120(4) Uani 0.287(3) 1 d D . P C 5
I401 I 0.2720(3) 0.7373(5) 0.7129(2) 0.094(2) Uani 0.287(3) 1 d D . P C 5
I304 I 0.6462(3) 0.4120(6) 0.4962(3) 0.145(4) Uani 0.58(3) 1 d D . P B 2
I303 I 0.60244(17) 0.2601(3) 0.59872(18) 0.0978(18) Uani 0.58(3) 1 d D . P B 2
Zn32 Zn 0.6207(2) 0.4042(6) 0.5662(3) 0.0767(7) Uani 0.58(3) 1 d D . P B 2
I305 I 0.8928(2) 0.2563(3) 0.9398(2) 0.089(2) Uani 0.498(3) 1 d D . P A 7
Zn33 Zn 0.9236(3) 0.3814(12) 0.9058(6) 0.0702(15) Uani 0.498(3) 1 d D . P A 7
I306 I 0.9816(3) 0.3562(6) 0.87247(15) 0.0861(9) Uani 0.498(3) 1 d D . P A 7
I502 I 0.3392(11) 0.707(3) 0.7758(12) 0.080 Uiso 0.0359(18) 1 d . U P C 6
I501 I 0.2399(11) 0.691(3) 0.6564(13) 0.080 Uiso 0.0359(18) 1 d . U P C 6
Zn51 Zn 0.300(3) 0.637(7) 0.701(3) 0.080 Uiso 0.0359(18) 1 d . U P C 6
I505 I 0.8657(4) 0.2753(9) 0.9347(6) 0.061(3) Uani 0.101(3) 1 d . . P A 8
I506 I 0.9666(6) 0.3366(10) 0.8842(5) 0.0861(9) Uani 0.101(3) 1 d . . P A 8
Zn53 Zn 0.9016(9) 0.3827(15) 0.8963(9) 0.0702(15) Uani 0.101(3) 1 d . . P A 8
O1B O 0.2049(13) 0.563(3) 0.6146(13) 0.076(11) Uani 0.271 1 d D U P D 1
H1BA H 0.202444 0.611372 0.627806 0.113 Uiso 0.271 1 calc R U P D 1
C4B C 0.2201(13) 0.530(2) 0.5178(14) 0.076(8) Uani 0.271 1 d G U P D 1
C3B C 0.2351(12) 0.563(3) 0.4832(14) 0.081(10) Uani 0.271 1 d G U P D 1
H3B H 0.251762 0.527379 0.470529 0.097 Uiso 0.271 1 calc R U P D 1
C2B C 0.2255(13) 0.649(3) 0.4670(13) 0.088(11) Uani 0.271 1 d G U P D 1
H2B H 0.235765 0.671673 0.443398 0.106 Uiso 0.271 1 calc R U P D 1
C1B C 0.2011(13) 0.702(2) 0.4855(15) 0.082(10) Uani 0.271 1 d G U P D 1
H1B H 0.194604 0.760464 0.474525 0.098 Uiso 0.271 1 calc R U P D 1
C6B C 0.1862(12) 0.669(3) 0.5201(15) 0.080(10) Uani 0.271 1 d G U P D 1
H6B H 0.169440 0.704962 0.532782 0.096 Uiso 0.271 1 calc R U P D 1
C5B C 0.1957(13) 0.583(3) 0.5363(13) 0.079(9) Uani 0.271 1 d DG U P D 1
C7B C 0.2329(11) 0.439(2) 0.5334(12) 0.079(8) Uani 0.271 1 d G U P D 1
C8B C 0.2098(9) 0.365(3) 0.5183(11) 0.078(9) Uani 0.271 1 d DG U P D 1
C9B C 0.2210(10) 0.280(2) 0.5345(12) 0.083(10) Uani 0.271 1 d DG U P D 1
H9B H 0.205272 0.230144 0.524223 0.099 Uiso 0.271 1 calc R U P D 1
C10B C 0.2554(10) 0.269(2) 0.5658(10) 0.090(10) Uani 0.271 1 d G U P D 1
C11B C 0.2784(9) 0.343(3) 0.5808(11) 0.089(10) Uani 0.271 1 d DG U P D 1
H11B H 0.301878 0.334947 0.602201 0.107 Uiso 0.271 1 calc R U P D 1
C12B C 0.2672(11) 0.427(2) 0.5646(13) 0.086(10) Uani 0.271 1 d DG U P D 1
N1B N 0.275(2) 0.105(3) 0.5949(18) 0.100(16) Uani 0.271 1 d D U P D 1
C16B C 0.2675(18) 0.180(3) 0.5832(17) 0.098(12) Uani 0.271 1 d D U P D 1
C15B C 0.292(2) 0.508(5) 0.584(3) 0.106(18) Uani 0.271 1 d D U P D 1
H16A H 0.297451 0.544363 0.559392 0.159 Uiso 0.271 1 calc . U P E 1
H16B H 0.316155 0.487665 0.602640 0.159 Uiso 0.271 1 calc . U P F 1
H16C H 0.277941 0.544943 0.601165 0.159 Uiso 0.271 1 calc . U P G 1
C14B C 0.1764(13) 0.559(5) 0.5742(12) 0.080(11) Uani 0.271 1 d D U P D 1
H14A H 0.155322 0.601925 0.575119 0.096 Uiso 0.271 1 calc R U P D 1
H14B H 0.165341 0.498341 0.569885 0.096 Uiso 0.271 1 calc R U P D 1
C13B C 0.1706(9) 0.373(4) 0.4852(13) 0.061(12) Uani 0.271 1 d D U P D 1
H13A H 0.150281 0.382504 0.501433 0.092 Uiso 0.271 1 calc R U P D 1
H13B H 0.165456 0.318018 0.467795 0.092 Uiso 0.271 1 calc R U P D 1
H13C H 0.171239 0.423863 0.465380 0.092 Uiso 0.271 1 calc R U P D 1
C4A C 0.5909(9) 1.026(2) 0.8029(15) 0.104(10) Uani 0.2721 1 d DG U P H -1
C5A C 0.5920(10) 0.941(2) 0.7846(15) 0.102(11) Uani 0.2721 1 d DG U P H -1
C6A C 0.6267(12) 0.895(2) 0.7913(16) 0.094(11) Uani 0.2721 1 d DG U P H -1
H6A H 0.627414 0.837210 0.778771 0.112 Uiso 0.2721 1 calc R U P H -1
C1A C 0.6601(10) 0.933(3) 0.8161(17) 0.095(12) Uani 0.2721 1 d G U P H -1
H1A H 0.683800 0.901345 0.820659 0.114 Uiso 0.2721 1 calc R U P H -1
C2A C 0.6590(9) 1.018(3) 0.8344(16) 0.106(12) Uani 0.2721 1 d G U P H -1
H2A H 0.681922 1.043708 0.851415 0.127 Uiso 0.2721 1 calc R U P H -1
C3A C 0.6244(11) 1.064(2) 0.8278(15) 0.107(12) Uani 0.2721 1 d DG U P H -1
H3A H 0.623659 1.121938 0.840284 0.128 Uiso 0.2721 1 calc R U P H -1
C15A C 0.553(3) 1.114(6) 0.717(2) 0.112(18) Uani 0.2721 1 d D U P H -1
H16D H 0.580020 1.135691 0.723683 0.167 Uiso 0.2721 1 calc . U P I -1
H16E H 0.537756 1.151672 0.693740 0.167 Uiso 0.2721 1 calc . U P J -1
H16F H 0.552864 1.052109 0.706052 0.167 Uiso 0.2721 1 calc . U P K -1
C13A C 0.552(3) 1.025(6) 0.875(2) 0.13(2) Uani 0.2721 1 d D U P H -1
H13D H 0.562020 0.966702 0.868260 0.189 Uiso 0.2721 1 calc . U P L -1
H13E H 0.533229 1.015664 0.893547 0.189 Uiso 0.2721 1 calc . U P M -1
H13F H 0.573524 1.061146 0.891774 0.189 Uiso 0.2721 1 calc . U P N -1
C7A C 0.5531(10) 1.076(3) 0.7986(13) 0.111(11) Uani 0.2721 1 d DG U P H -1
C12A C 0.5371(13) 1.117(3) 0.7586(14) 0.116(12) Uani 0.2721 1 d DG U P H -1
C11A C 0.5007(12) 1.156(3) 0.7519(13) 0.120(12) Uani 0.2721 1 d DG U P H -1
H11A H 0.489749 1.184027 0.724567 0.144 Uiso 0.2721 1 calc R U P H -1
C10A C 0.4804(9) 1.153(2) 0.7854(13) 0.126(12) Uani 0.2721 1 d DG U P H -1
C9A C 0.4965(11) 1.112(3) 0.8254(13) 0.123(13) Uani 0.2721 1 d DG U P H -1
H9A H 0.482598 1.110057 0.848276 0.148 Uiso 0.2721 1 calc R U P H -1
C8A C 0.5328(12) 1.073(4) 0.8321(13) 0.118(12) Uani 0.2721 1 d DG U P H -1
O1A O 0.5616(18) 0.806(3) 0.7550(19) 0.131(17) Uani 0.2721 1 d D U P H -1
H1AA H 0.564193 0.768497 0.775694 0.197 Uiso 0.2721 1 calc R U P H -1
C14A C 0.5548(14) 0.888(4) 0.770(3) 0.110(13) Uani 0.2721 1 d D U P H -1
H14C H 0.542517 0.880810 0.795687 0.132 Uiso 0.2721 1 calc R U P H -1
H14D H 0.536787 0.920600 0.746680 0.132 Uiso 0.2721 1 calc R U P H -1
C16A C 0.4406(11) 1.195(4) 0.777(2) 0.131(15) Uani 0.2721 1 d D U P H -1
N1A N 0.4094(13) 1.228(4) 0.772(2) 0.16(2) Uani 0.2721 1 d D U P H -1
C801 C 0.2738(13) 0.583(5) 0.583(3) 0.103(18) Uani 0.208 1 d D U P O 2
H80A H 0.296621 0.558128 0.573968 0.123 Uiso 0.208 1 calc R U P O 2
H80B H 0.281734 0.601369 0.614420 0.123 Uiso 0.208 1 calc R U P O 2
C802 C 0.2423(18) 0.511(4) 0.578(3) 0.106(18) Uani 0.208 1 d D U P O 2
H80C H 0.251697 0.461268 0.598341 0.128 Uiso 0.208 1 calc R U P O 2
H80D H 0.236899 0.487739 0.547328 0.128 Uiso 0.208 1 calc R U P O 2
C803 C 0.2048(17) 0.548(5) 0.588(3) 0.100(18) Uani 0.208 1 d D U P O 2
H80E H 0.184591 0.501752 0.581200 0.120 Uiso 0.208 1 calc R U P O 2
H80F H 0.209173 0.562966 0.619736 0.120 Uiso 0.208 1 calc R U P O 2
C804 C 0.1910(12) 0.632(5) 0.560(3) 0.100(18) Uani 0.208 1 d D U P O 2
H80G H 0.168134 0.657143 0.569385 0.120 Uiso 0.208 1 calc R U P O 2
H80H H 0.183310 0.616073 0.528665 0.120 Uiso 0.208 1 calc R U P O 2
C805 C 0.2229(17) 0.704(4) 0.567(3) 0.103(17) Uani 0.208 1 d D U P O 2
H80I H 0.229265 0.723287 0.598173 0.123 Uiso 0.208 1 calc R U P O 2
H80J H 0.213625 0.756327 0.548178 0.123 Uiso 0.208 1 calc R U P O 2
C806 C 0.2591(16) 0.665(5) 0.554(3) 0.103(18) Uani 0.208 1 d D U P O 2
H80K H 0.253030 0.648282 0.522672 0.124 Uiso 0.208 1 calc R U P O 2
H80L H 0.279505 0.711773 0.558742 0.124 Uiso 0.208 1 calc R U P O 2

loop_
_atom_site_aniso_label
_atom_site_aniso_U_11
_atom_site_aniso_U_22
_atom_site_aniso_U_33
_atom_site_aniso_U_23
_atom_site_aniso_U_13
_atom_site_aniso_U_12
I405 0.123(5) 0.044(3) 0.163(6) 0.010(3) -0.100(4) -0.019(3)
I403 0.138(6) 0.057(4) 0.226(10) 0.028(4) -0.127(8) -0.014(3)
I406 0.147(3) 0.0723(12) 0.034(3) 0.003(3) 0.009(2) 0.0286(14)
I404 0.105(4) 0.051(3) 0.085(3) -0.0231(18) 0.046(3) -0.0071(17)
I302 0.156(3) 0.0420(10) 0.1055(18) -0.0143(10) 0.063(2) -0.0243(18)
I301 0.126(2) 0.0392(11) 0.146(3) 0.0324(17) 0.077(2) 0.0273(12)
Zn42 0.0861(16) 0.0434(12) 0.0922(17) -0.0103(11) 0.0025(13) 0.0096(11)
Zn43 0.101(2) 0.030(2) 0.064(2) -0.011(2) -0.0173(16) 0.0057(15)
Zn31 0.110(4) 0.019(2) 0.121(5) 0.007(3) 0.057(4) -0.001(3)
N304 0.078(9) 0.049(7) 0.078(9) 0.018(6) -0.004(7) 0.012(7)
N308 0.075(9) 0.034(6) 0.078(8) 0.000(6) 0.010(7) 0.009(6)
N303 0.070(8) 0.039(6) 0.068(8) 0.015(6) 0.010(7) 0.010(6)
N302 0.064(8) 0.059(8) 0.080(9) 0.030(7) -0.008(7) 0.004(7)
N305 0.103(11) 0.046(7) 0.058(8) 0.017(6) -0.009(8) 0.018(7)
N307 0.091(10) 0.037(7) 0.079(9) -0.008(6) -0.001(8) 0.019(6)
N311 0.092(11) 0.033(7) 0.136(14) 0.009(8) 0.049(11) 0.008(7)
N310 0.085(10) 0.036(6) 0.095(10) 0.002(6) 0.031(8) 0.005(6)
N309 0.075(9) 0.033(6) 0.093(10) 0.001(6) 0.005(8) 0.009(6)
N312 0.106(11) 0.036(6) 0.063(8) -0.011(6) -0.007(7) 0.000(7)
N306 0.092(11) 0.044(7) 0.088(10) 0.010(7) 0.017(9) 0.013(7)
N301 0.092(11) 0.038(7) 0.098(11) 0.007(7) 0.028(9) 0.003(7)
C326 0.058(9) 0.028(6) 0.082(10) -0.001(6) -0.008(8) 0.004(6)
C307 0.075(10) 0.040(7) 0.060(9) 0.020(6) -0.006(8) 0.016(7)
C308 0.057(8) 0.044(8) 0.063(9) 0.024(7) -0.005(7) 0.009(6)
C334 0.078(11) 0.034(7) 0.085(11) 0.000(7) 0.004(9) 0.002(7)
C303 0.115(15) 0.045(8) 0.065(10) 0.006(7) 0.019(10) -0.009(9)
C309 0.108(14) 0.041(8) 0.058(9) 0.013(7) 0.014(9) 0.022(8)
C316 0.073(11) 0.045(8) 0.089(12) 0.023(8) -0.001(9) 0.003(8)
C324 0.079(11) 0.030(7) 0.081(10) -0.001(7) 0.010(9) 0.013(7)
C306 0.083(12) 0.058(9) 0.063(9) 0.008(8) 0.012(8) 0.012(9)
C332 0.104(14) 0.032(7) 0.080(11) 0.009(7) -0.004(10) 0.000(8)
C325 0.085(12) 0.026(7) 0.115(14) 0.014(8) 0.035(11) 0.020(8)
C333 0.109(15) 0.033(7) 0.089(12) -0.005(8) 0.010(11) 0.007(8)
C321 0.074(10) 0.046(8) 0.070(9) 0.001(7) 0.011(8) 0.021(7)
C312 0.090(12) 0.050(9) 0.071(10) 0.022(8) 0.008(9) 0.000(9)
C301 0.087(13) 0.040(8) 0.119(15) 0.001(9) 0.029(12) 0.003(8)
C327 0.077(11) 0.033(7) 0.106(13) 0.008(8) 0.016(10) 0.016(7)
C317 0.076(11) 0.061(10) 0.064(10) 0.008(8) 0.004(8) 0.021(8)
C335 0.092(13) 0.032(7) 0.102(13) -0.008(8) -0.045(11) -0.015(8)
C329 0.107(16) 0.045(9) 0.106(15) 0.007(9) 0.032(13) 0.014(10)
C313 0.084(12) 0.039(8) 0.075(10) 0.013(7) 0.000(9) 0.009(8)
C323 0.067(11) 0.045(9) 0.123(16) 0.002(9) -0.009(11) 0.009(8)
C322 0.058(10) 0.053(9) 0.100(13) 0.004(9) -0.015(9) 0.007(8)
C302 0.108(15) 0.051(10) 0.107(15) 0.022(10) 0.040(13) 0.025(10)
C336 0.087(12) 0.033(8) 0.129(16) 0.004(9) -0.068(12) -0.009(8)
C315 0.131(19) 0.113(17) 0.075(12) 0.043(12) 0.028(12) 0.061(15)
C318 0.120(16) 0.044(9) 0.082(12) 0.007(8) 0.014(11) 0.001(10)
C330 0.090(14) 0.049(10) 0.15(2) 0.000(12) 0.026(14) -0.008(10)
C320 0.121(16) 0.032(8) 0.104(14) 0.002(9) -0.014(12) 0.021(9)
C314 0.095(15) 0.096(16) 0.122(18) 0.056(14) 0.037(13) 0.047(13)
C319 0.15(2) 0.043(9) 0.091(13) -0.001(9) -0.027(13) 0.019(11)
C328 0.089(13) 0.042(8) 0.097(13) 0.009(8) 0.008(10) 0.013(8)
C331 0.079(12) 0.036(8) 0.147(19) 0.011(10) 0.008(12) 0.003(8)
C310 0.101(15) 0.105(16) 0.103(15) 0.048(13) 0.047(13) 0.050(13)
C304 0.108(18) 0.16(3) 0.14(2) 0.11(2) 0.053(17) 0.063(17)
C311 0.121(17) 0.065(11) 0.080(12) 0.028(10) 0.004(12) 0.036(11)
C305 0.15(2) 0.097(17) 0.101(16) 0.059(14) 0.044(16) 0.014(16)
Zn41 0.129(14) 0.050(8) 0.094(9) 0.001(6) 0.050(9) -0.022(8)
I402 0.177(10) 0.077(4) 0.125(6) -0.003(3) 0.073(7) -0.044(6)
I401 0.170(7) 0.050(3) 0.072(3) 0.015(3) 0.044(4) 0.022(3)
I304 0.118(4) 0.197(8) 0.110(3) -0.067(4) 0.000(3) 0.007(3)
I303 0.132(4) 0.0337(18) 0.124(3) 0.0054(17) 0.020(4) -0.0140(17)
Zn32 0.0861(16) 0.0434(12) 0.0922(17) -0.0103(11) 0.0025(13) 0.0096(11)
I305 0.157(6) 0.0269(17) 0.099(3) 0.0020(15) 0.060(4) 0.0025(19)
Zn33 0.101(2) 0.030(2) 0.064(2) -0.011(2) -0.0173(16) 0.0057(15)
I306 0.147(3) 0.0723(12) 0.034(3) 0.003(3) 0.009(2) 0.0286(14)
I505 0.055(6) 0.051(6) 0.058(6) 0.026(6) -0.031(6) 0.004(5)
I506 0.147(3) 0.0723(12) 0.034(3) 0.003(3) 0.009(2) 0.0286(14)
Zn53 0.101(2) 0.030(2) 0.064(2) -0.011(2) -0.0173(16) 0.0057(15)
O1B 0.09(3) 0.08(2) 0.07(2) 0.00(2) 0.05(2) 0.03(2)
C4B 0.072(17) 0.089(18) 0.077(17) -0.020(16) 0.038(14) 0.003(15)
C3B 0.075(19) 0.09(2) 0.08(2) -0.022(19) 0.030(17) 0.008(18)
C2B 0.08(2) 0.10(2) 0.09(2) -0.02(2) 0.027(18) 0.009(19)
C1B 0.07(2) 0.09(2) 0.09(2) -0.02(2) 0.028(18) 0.011(19)
C6B 0.066(19) 0.09(2) 0.09(2) -0.012(19) 0.028(17) 0.011(18)
C5B 0.068(17) 0.091(19) 0.084(18) -0.015(17) 0.029(16) 0.012(16)
C7B 0.078(17) 0.095(18) 0.080(17) -0.020(16) 0.049(14) -0.001(16)
C8B 0.072(17) 0.100(19) 0.083(18) -0.020(17) 0.064(15) -0.009(17)
C9B 0.080(19) 0.10(2) 0.085(19) -0.017(18) 0.066(16) -0.003(19)
C10B 0.10(2) 0.10(2) 0.086(19) -0.016(18) 0.060(16) 0.010(19)
C11B 0.10(2) 0.11(2) 0.08(2) -0.016(19) 0.060(17) 0.012(19)
C12B 0.091(19) 0.10(2) 0.081(19) -0.017(18) 0.052(16) 0.008(18)
N1B 0.14(4) 0.10(3) 0.08(3) -0.02(3) 0.05(3) 0.03(3)
C16B 0.12(2) 0.11(2) 0.09(2) -0.02(2) 0.06(2) 0.01(2)
C15B 0.10(4) 0.12(4) 0.10(3) 0.00(3) 0.04(3) -0.01(3)
C14B 0.08(2) 0.09(2) 0.08(2) -0.01(2) 0.026(19) 0.02(2)
C13B 0.04(2) 0.10(3) 0.05(2) -0.03(2) 0.037(19) -0.03(2)
C4A 0.12(2) 0.084(19) 0.12(2) 0.034(18) 0.055(19) 0.021(18)
C5A 0.12(2) 0.09(2) 0.11(2) 0.029(19) 0.06(2) 0.021(19)
C6A 0.11(2) 0.08(2) 0.10(2) 0.04(2) 0.05(2) 0.03(2)
C1A 0.11(2) 0.08(2) 0.11(2) 0.04(2) 0.05(2) 0.02(2)
C2A 0.12(2) 0.10(2) 0.11(2) 0.03(2) 0.05(2) 0.03(2)
C3A 0.12(2) 0.10(2) 0.12(2) 0.03(2) 0.06(2) 0.02(2)
C15A 0.11(4) 0.09(3) 0.16(4) 0.01(3) 0.07(3) 0.05(3)
C13A 0.15(4) 0.09(4) 0.15(4) 0.02(4) 0.05(4) 0.00(4)
C7A 0.13(2) 0.078(19) 0.14(2) 0.039(18) 0.04(2) 0.025(18)
C12A 0.13(2) 0.08(2) 0.14(3) 0.04(2) 0.04(2) 0.03(2)
C11A 0.12(2) 0.09(2) 0.15(3) 0.03(2) 0.04(2) 0.03(2)
C10A 0.13(2) 0.09(2) 0.16(3) 0.03(2) 0.03(2) 0.04(2)
C9A 0.13(3) 0.09(2) 0.15(3) 0.04(2) 0.03(2) 0.03(2)
C8A 0.13(2) 0.08(2) 0.15(3) 0.04(2) 0.04(2) 0.03(2)
O1A 0.17(4) 0.12(3) 0.12(3) 0.04(3) 0.06(3) 0.04(3)
C14A 0.14(3) 0.10(2) 0.11(3) 0.02(2) 0.06(2) 0.02(2)
C16A 0.12(3) 0.09(3) 0.17(3) 0.04(3) 0.03(3) 0.04(2)
N1A 0.15(4) 0.09(3) 0.21(5) 0.03(4) 0.00(4) 0.07(3)
C801 0.07(3) 0.14(5) 0.09(4) 0.00(3) 0.01(3) 0.00(3)
C802 0.07(3) 0.14(5) 0.10(4) -0.01(3) 0.01(3) 0.00(3)
C803 0.06(3) 0.14(5) 0.09(4) -0.02(3) 0.00(3) -0.01(3)
C804 0.05(3) 0.15(5) 0.09(4) -0.01(3) 0.00(3) -0.01(3)
C805 0.06(3) 0.15(5) 0.10(4) 0.00(3) 0.00(3) -0.01(3)
C806 0.06(3) 0.15(5) 0.10(4) 0.00(3) 0.00(3) 0.00(3)

loop_
_atom_type_symbol
_atom_type_description
_atom_type_scat_dispersion_real
_atom_type_scat_dispersion_imag
_atom_type_scat_source
C C 0.0181 0.0091 'International Tables Vol C Tables 4.2.6.8 and 6.1.1.4'
H H 0.0000 0.0000 'International Tables Vol C Tables 4.2.6.8 and 6.1.1.4'
I I -0.3257 6.8362 'International Tables Vol C Tables 4.2.6.8 and 6.1.1.4'
N N 0.0311 0.0180 'International Tables Vol C Tables 4.2.6.8 and 6.1.1.4'
O O 0.0492 0.0322 'International Tables Vol C Tables 4.2.6.8 and 6.1.1.4'
Zn Zn -1.5491 0.6778 'International Tables Vol C Tables 4.2.6.8 and 6.1.1.4'

loop_
_exptl_crystal_face_index_h
_exptl_crystal_face_index_k
_exptl_crystal_face_index_l
_exptl_crystal_face_perp_dist
1 0 0 0.0782
0 1 0 0.0705
0 -1 0 0.1062
0 0 -1 0.0247
0 0 1 0.0380
1 1 -1 0.0703
-1 -1 1 0.0847
1 0 1 0.0590
-1 0 -1 0.0470
2 -1 -1 0.1048
-2 1 1 0.0674
2 0 -1 0.0807
-2 0 1 0.0569
2 1 -1 0.0757

loop_
_geom_angle_atom_site_label_1
_geom_angle_atom_site_label_2
_geom_angle_atom_site_label_3
_geom_angle
_geom_angle_site_symmetry_1
_geom_angle_site_symmetry_3
_geom_angle_publ_flag
I403 Zn42 I404 127.5(6) . . ?
N307 Zn42 I403 104.8(6) . . ?
N307 Zn42 I404 110.5(7) . . ?
N306 Zn42 I403 105.0(7) . . ?
N306 Zn42 I404 104.3(7) . . ?
N306 Zn42 N307 101.9(7) . . ?
I405 Zn43 I406 132.9(11) . . ?
N305 Zn43 I405 104.5(9) 8_566 . ?
N305 Zn43 I406 110.7(9) 8_566 . ?
N312 Zn43 I405 107.4(7) . . ?
N312 Zn43 I406 100.2(8) . . ?
N312 Zn43 N305 94.3(10) . 8_566 ?
I301 Zn31 I302 123.2(3) . . ?
N311 Zn31 I302 103.0(6) 3_445 . ?
N311 Zn31 I301 112.4(7) 3_445 . ?
N311 Zn31 N301 105.3(6) 3_445 . ?
N301 Zn31 I302 105.6(6) . . ?
N301 Zn31 I301 106.0(6) . . ?
C308 N304 C307 111.8(15) . . ?
C326 N308 C324 115.5(13) . . ?
C307 N303 C306 114.4(13) . . ?
C306 N302 C308 115.2(13) . . ?
Zn43 N305 Zn53 19.1(8) 8_465 8_465 ?
C312 N305 Zn43 123.6(14) . 8_465 ?
C312 N305 C311 117.8(14) . . ?
C312 N305 Zn33 124.2(14) . 8_465 ?
C312 N305 Zn53 135.8(15) . 8_465 ?
C311 N305 Zn43 118.5(12) . 8_465 ?
C311 N305 Zn33 117.9(12) . 8_465 ?
C311 N305 Zn53 103.4(14) . 8_465 ?
Zn33 N305 Zn53 18.4(8) 8_465 8_465 ?
C323 N307 Zn42 124.0(12) . . ?
C323 N307 Zn32 122.4(12) . . ?
C319 N307 Zn42 119.6(13) . . ?
C319 N307 C323 116.4(16) . . ?
C319 N307 Zn32 121.2(13) . . ?
C329 N311 Zn31 121.8(14) . 3 ?
C329 N311 C330 117.2(16) . . ?
C329 N311 Zn41 133.3(14) . 3 ?
C329 N311 Zn51 99(3) . 3 ?
C330 N311 Zn31 121.0(15) . 3 ?
C330 N311 Zn41 109.6(15) . 3 ?
C330 N311 Zn51 144(3) . 3 ?
C326 N310 C325 114.6(15) . . ?
C325 N309 C324 116.0(14) . . ?
C332 N312 Zn43 122.4(12) . . ?
C332 N312 Zn33 125.4(11) . . ?
C332 N312 Zn53 110.5(15) . . ?
C336 N312 Zn43 122.1(13) . . ?
C336 N312 C332 115.3(13) . . ?
C336 N312 Zn33 119.3(12) . . ?
C336 N312 Zn53 133.0(15) . . ?
C318 N306 Zn42 121.6(15) . . ?
C318 N306 C314 118.0(17) . . ?
C318 N306 Zn32 123.5(14) . . ?
C314 N306 Zn42 120.5(12) . . ?
C314 N306 Zn32 118.6(12) . . ?
C301 N301 Zn31 123.5(14) . . ?
C301 N301 Zn41 130.7(14) . . ?
C301 N301 Zn51 108(3) . . ?
C305 N301 Zn31 118.9(14) . . ?
C305 N301 C301 117.5(18) . . ?
C305 N301 Zn41 110.1(14) . . ?
C305 N301 Zn51 133(3) . . ?
N308 C326 N310 124.4(14) . . ?
N308 C326 C334 118.2(13) . . ?
N310 C326 C334 117.3(14) . . ?
N304 C307 C309 113.7(15) . . ?
N303 C307 N304 126.4(13) . . ?
N303 C307 C309 119.5(14) . . ?
N304 C308 C316 115.3(15) . . ?
N302 C308 N304 125.7(14) . . ?
N302 C308 C316 118.9(13) . . ?
C333 C334 C326 121.4(16) . . ?
C335 C334 C326 120.3(14) . . ?
C335 C334 C333 118.3(16) . . ?
C302 C303 C306 121.9(16) . . ?
C302 C303 C304 116.2(19) . . ?
C304 C303 C306 121.9(19) . . ?
C313 C309 C307 121.4(15) . . ?
C310 C309 C307 118.6(17) . . ?
C310 C309 C313 120.0(15) . . ?
C317 C316 C308 122.4(14) . . ?
C317 C316 C315 119.4(17) . . ?
C315 C316 C308 118.1(18) . . ?
N308 C324 C321 116.4(13) . . ?
N309 C324 N308 123.6(16) . . ?
N309 C324 C321 119.7(14) . . ?
N303 C306 C303 116.7(15) . . ?
N302 C306 N303 126.1(16) . . ?
N302 C306 C303 117.1(15) . . ?
N312 C332 H332 118.3 . . ?
C333 C332 N312 123.4(15) . . ?
C333 C332 H332 118.3 . . ?
N310 C325 C327 113.5(17) . . ?
N309 C325 N310 125.7(14) . . ?
N309 C325 C327 120.7(16) . . ?
C334 C333 H333 120.8 . . ?
C332 C333 C334 118.4(18) . . ?
C332 C333 H333 120.8 . . ?
C322 C321 C324 122.4(14) . . ?
C322 C321 C320 115.6(16) . . ?
C320 C321 C324 121.9(15) . . ?
N305 C312 H312 117.5 . . ?
N305 C312 C313 125.0(18) . . ?
C313 C312 H312 117.5 . . ?
N301 C301 H301 118.1 . . ?
N301 C301 C302 123.7(18) . . ?
C302 C301 H301 118.1 . . ?
C328 C327 C325 120.9(18) . . ?
C331 C327 C325 122.0(16) . . ?
C331 C327 C328 117.0(16) . . ?
C316 C317 H317 119.6 . . ?
C316 C317 C318 120.9(16) . . ?
C318 C317 H317 119.6 . . ?
C334 C335 H335 119.9 . . ?
C336 C335 C334 120.3(15) . . ?
C336 C335 H335 119.9 . . ?
N311 C329 H329 117.8 . . ?
N311 C329 C328 124.5(19) . . ?
N311 C329 Zn51 52(2) . 3 ?
C328 C329 H329 117.8 . . ?
C328 C329 Zn51 177(3) . 3 ?
Zn51 C329 H329 65.6 3 . ?
C309 C313 C312 116.5(16) . . ?
C309 C313 H313 121.7 . . ?
C312 C313 H313 121.7 . . ?
N307 C323 H323 119.1 . . ?
C322 C323 N307 121.8(17) . . ?
C322 C323 H323 119.1 . . ?
C321 C322 H322 118.9 . . ?
C323 C322 C321 122.2(17) . . ?
C323 C322 H322 118.9 . . ?
C303 C302 C301 120.1(18) . . ?
C303 C302 H302 120.0 . . ?
C301 C302 H302 120.0 . . ?
N312 C336 H336 117.9 . . ?
C335 C336 N312 124.2(14) . . ?
C335 C336 H336 117.9 . . ?
C316 C315 H315 121.8 . . ?
C314 C315 C316 116(2) . . ?
C314 C315 H315 121.8 . . ?
N306 C318 C317 120.9(19) . . ?
N306 C318 H318 119.5 . . ?
C317 C318 H318 119.5 . . ?
N311 C330 H330 118.5 . . ?
N311 C330 C331 123(2) . . ?
C331 C330 H330 118.5 . . ?
C321 C320 H320 121.4 . . ?
C319 C320 C321 117.2(16) . . ?
C319 C320 H320 121.4 . . ?
N306 C314 C315 124.2(19) . . ?
N306 C314 H314 117.9 . . ?
C315 C314 H314 117.9 . . ?
N307 C319 C320 126.7(18) . . ?
N307 C319 H319 116.6 . . ?
C320 C319 H319 116.6 . . ?
C327 C328 C329 119(2) . . ?
C327 C328 H328 120.6 . . ?
C329 C328 H328 120.6 . . ?
C327 C331 C330 119.4(19) . . ?
C327 C331 H331 120.3 . . ?
C330 C331 H331 120.3 . . ?
C309 C310 H310 121.8 . . ?
C309 C310 C311 116.4(19) . . ?
C311 C310 H310 121.8 . . ?
C303 C304 H304 120.4 . . ?
C303 C304 C305 119(2) . . ?
C305 C304 H304 120.4 . . ?
N305 C311 C310 123.7(18) . . ?
N305 C311 H311 118.1 . . ?
C310 C311 H311 118.1 . . ?
N301 C305 C304 123.3(18) . . ?
N301 C305 H305 118.4 . . ?
C304 C305 H305 118.4 . . ?
N311 Zn41 I402 113.9(9) 3_445 . ?
N311 Zn41 I401 104.1(8) 3_445 . ?
N301 Zn41 N311 99.0(10) . 3_445 ?
N301 Zn41 I402 109.2(9) . . ?
N301 Zn41 I401 105.3(8) . . ?
I401 Zn41 I402 122.6(8) . . ?
N307 Zn32 I304 101.6(6) . . ?
N307 Zn32 I303 110.3(6) . . ?
N306 Zn32 N307 101.7(7) . . ?
N306 Zn32 I304 109.8(6) . . ?
N306 Zn32 I303 107.6(6) . . ?
I303 Zn32 I304 123.7(4) . . ?
N305 Zn33 N312 98.8(9) 8_566 . ?
N305 Zn33 I305 108.5(8) 8_566 . ?
N305 Zn33 I306 108.4(8) 8_566 . ?
N312 Zn33 I305 110.6(7) . . ?
N312 Zn33 I306 105.8(7) . . ?
I305 Zn33 I306 122.1(7) . . ?
N311 Zn51 N301 95(4) 3_445 . ?
N311 Zn51 C329 28.9(15) 3_445 3_445 ?
N311 Zn51 I502 97(3) 3_445 . ?
N311 Zn51 I501 125(4) 3_445 . ?
N301 Zn51 C329 110(4) . 3_445 ?
N301 Zn51 I502 87(3) . . ?
N301 Zn51 I501 117(4) . . ?
C329 Zn51 I502 122(4) 3_445 . ?
I501 Zn51 I502 127(4) . . ?
N305 Zn53 I505 107.8(12) 8_566 . ?
N305 Zn53 I506 85.9(11) 8_566 . ?
N312 Zn53 N305 103.2(12) . 8_566 ?
N312 Zn53 I505 125.5(18) . . ?
N312 Zn53 I506 107.3(17) . . ?
I505 Zn53 I506 118.5(10) . . ?
C14B O1B H1BA 109.5 . . ?
C3B C4B C5B 120.0 . . ?
C3B C4B C7B 116(3) . . ?
C5B C4B C7B 124(3) . . ?
C4B C3B H3B 120.0 . . ?
C4B C3B C2B 120.0 . . ?
C2B C3B H3B 120.0 . . ?
C3B C2B H2B 120.0 . . ?
C3B C2B C1B 120.0 . . ?
C1B C2B H2B 120.0 . . ?
C2B C1B H1B 120.0 . . ?
C6B C1B C2B 120.0 . . ?
C6B C1B H1B 120.0 . . ?
C1B C6B H6B 120.0 . . ?
C1B C6B C5B 120.0 . . ?
C5B C6B H6B 120.0 . . ?
C4B C5B C14B 128(4) . . ?
C6B C5B C4B 120.0 . . ?
C6B C5B C14B 112(4) . . ?
C8B C7B C4B 120(3) . . ?
C8B C7B C12B 120.0 . . ?
C12B C7B C4B 120(3) . . ?
C7B C8B C13B 123(4) . . ?
C9B C8B C7B 120.0 . . ?
C9B C8B C13B 117(4) . . ?
C8B C9B H9B 120.0 . . ?
C8B C9B C10B 120.0 . . ?
C10B C9B H9B 120.0 . . ?
C9B C10B C16B 121(2) . . ?
C11B C10B C9B 120.0 . . ?
C11B C10B C16B 119(2) . . ?
C10B C11B H11B 120.0 . . ?
C10B C11B C12B 120.0 . . ?
C12B C11B H11B 120.0 . . ?
C7B C12B C15B 121(5) . . ?
C11B C12B C7B 120.0 . . ?
C11B C12B C15B 119(5) . . ?
N1B C16B C10B 174(7) . . ?
C12B C15B H16A 109.5 . . ?
C12B C15B H16B 109.5 . . ?
C12B C15B H16C 109.5 . . ?
H16A C15B H16B 109.5 . . ?
H16A C15B H16C 109.5 . . ?
H16B C15B H16C 109.5 . . ?
O1B C14B C5B 108(4) . . ?
O1B C14B H14A 110.1 . . ?
O1B C14B H14B 110.1 . . ?
C5B C14B H14A 110.1 . . ?
C5B C14B H14B 110.1 . . ?
H14A C14B H14B 108.4 . . ?
C8B C13B H13A 109.5 . . ?
C8B C13B H13B 109.5 . . ?
C8B C13B H13C 109.5 . . ?
H13A C13B H13B 109.5 . . ?
H13A C13B H13C 109.5 . . ?
H13B C13B H13C 109.5 . . ?
C5A C4A C3A 120.0 . . ?
C5A C4A C7A 121.1(15) . . ?
C3A C4A C7A 118.8(15) . . ?
C4A C5A C6A 120.0 . . ?
C4A C5A C14A 120(2) . . ?
C6A C5A C14A 117(2) . . ?
C5A C6A H6A 120.0 . . ?
C1A C6A C5A 120.0 . . ?
C1A C6A H6A 120.0 . . ?
C6A C1A H1A 120.0 . . ?
C6A C1A C2A 120.0 . . ?
C2A C1A H1A 120.0 . . ?
C1A C2A H2A 120.0 . . ?
C1A C2A C3A 120.0 . . ?
C3A C2A H2A 120.0 . . ?
C4A C3A H3A 120.0 . . ?
C2A C3A C4A 120.0 . . ?
C2A C3A H3A 120.0 . . ?
H16D C15A H16E 109.5 . . ?
H16D C15A H16F 109.5 . . ?
H16E C15A H16F 109.5 . . ?
C12A C15A H16D 109.5 . . ?
C12A C15A H16E 109.5 . . ?
C12A C15A H16F 109.5 . . ?
H13D C13A H13E 109.5 . . ?
H13D C13A H13F 109.5 . . ?
H13E C13A H13F 109.5 . . ?
C8A C13A H13D 109.5 . . ?
C8A C13A H13E 109.5 . . ?
C8A C13A H13F 109.5 . . ?
C12A C7A C4A 118.4(15) . . ?
C12A C7A C8A 120.0 . . ?
C8A C7A C4A 121.3(15) . . ?
C7A C12A C15A 126(4) . . ?
C7A C12A C11A 120.0 . . ?
C11A C12A C15A 114(4) . . ?
C12A C11A H11A 120.0 . . ?
C10A C11A C12A 120.0 . . ?
C10A C11A H11A 120.0 . . ?
C11A C10A C9A 120.0 . . ?
C11A C10A C16A 119(2) . . ?
C9A C10A C16A 121(2) . . ?
C10A C9A H9A 120.0 . . ?
C8A C9A C10A 120.0 . . ?
C8A C9A H9A 120.0 . . ?
C7A C8A C13A 117(4) . . ?
C9A C8A C13A 123(4) . . ?
C9A C8A C7A 120.0 . . ?
C14A O1A H1AA 109.5 . . ?
C5A C14A H14C 109.3 . . ?
C5A C14A H14D 109.3 . . ?
O1A C14A C5A 112(4) . . ?
O1A C14A H14C 109.3 . . ?
O1A C14A H14D 109.3 . . ?
H14C C14A H14D 108.0 . . ?
N1A C16A C10A 178(5) . . ?
H80A C801 H80B 108.1 . . ?
C802 C801 H80A 109.5 . . ?
C802 C801 H80B 109.5 . . ?
C802 C801 C806 111(2) . . ?
C806 C801 H80A 109.5 . . ?
C806 C801 H80B 109.5 . . ?
C801 C802 H80C 109.2 . . ?
C801 C802 H80D 109.2 . . ?
C801 C802 C803 112(2) . . ?
H80C C802 H80D 107.9 . . ?
C803 C802 H80C 109.2 . . ?
C803 C802 H80D 109.2 . . ?
C802 C803 H80E 109.3 . . ?
C802 C803 H80F 109.3 . . ?
H80E C803 H80F 108.0 . . ?
C804 C803 C802 112(2) . . ?
C804 C803 H80E 109.3 . . ?
C804 C803 H80F 109.3 . . ?
C803 C804 H80G 109.4 . . ?
C803 C804 H80H 109.4 . . ?
C803 C804 C805 111(2) . . ?
H80G C804 H80H 108.0 . . ?
C805 C804 H80G 109.4 . . ?
C805 C804 H80H 109.4 . . ?
C804 C805 H80I 109.6 . . ?
C804 C805 H80J 109.6 . . ?
C804 C805 C806 110(2) . . ?
H80I C805 H80J 108.1 . . ?
C806 C805 H80I 109.6 . . ?
C806 C805 H80J 109.6 . . ?
C801 C806 C805 110(2) . . ?
C801 C806 H80K 109.6 . . ?
C801 C806 H80L 109.6 . . ?
C805 C806 H80K 109.6 . . ?
C805 C806 H80L 109.6 . . ?
H80K C806 H80L 108.1 . . ?

loop_
_geom_bond_atom_site_label_1
_geom_bond_atom_site_label_2
_geom_bond_distance
_geom_bond_site_symmetry_2
_geom_bond_publ_flag
I405 Zn43 2.519(12) . ?
I403 Zn42 2.521(11) . ?
I406 Zn43 2.535(12) . ?
I404 Zn42 2.531(11) . ?
I302 Zn31 2.589(9) . ?
I301 Zn31 2.546(8) . ?
Zn42 N307 2.063(18) . ?
Zn42 N306 2.060(18) . ?
Zn43 N305 2.15(3) 8_566 ?
Zn43 N312 2.095(18) . ?
Zn31 N311 2.050(16) 3_445 ?
Zn31 N301 2.055(17) . ?
N304 C307 1.37(2) . ?
N304 C308 1.364(18) . ?
N308 C326 1.326(19) . ?
N308 C324 1.34(2) . ?
N303 C307 1.31(2) . ?
N303 C306 1.33(2) . ?
N302 C308 1.32(2) . ?
N302 C306 1.31(2) . ?
N305 C312 1.29(2) . ?
N305 C311 1.32(3) . ?
N305 Zn33 2.01(3) 8_465 ?
N305 Zn53 2.35(3) 8_465 ?
N307 C323 1.33(2) . ?
N307 C319 1.30(2) . ?
N307 Zn32 2.065(16) . ?
N311 C329 1.26(3) . ?
N311 C330 1.31(3) . ?
N311 Zn41 2.24(3) 3 ?
N311 Zn51 2.06(10) 3 ?
N310 C326 1.327(18) . ?
N310 C325 1.35(2) . ?
N309 C324 1.342(19) . ?
N309 C325 1.28(2) . ?
N312 C332 1.37(2) . ?
N312 C336 1.34(2) . ?
N312 Zn33 2.094(17) . ?
N312 Zn53 1.58(3) . ?
N306 C318 1.33(2) . ?
N306 C314 1.34(3) . ?
N306 Zn32 2.062(17) . ?
N301 C301 1.30(2) . ?
N301 C305 1.28(3) . ?
N301 Zn41 2.05(2) . ?
N301 Zn51 2.34(10) . ?
C326 C334 1.50(2) . ?
C307 C309 1.497(19) . ?
C308 C316 1.50(2) . ?
C334 C333 1.39(2) . ?
C334 C335 1.35(2) . ?
C303 C306 1.45(3) . ?
C303 C302 1.34(3) . ?
C303 C304 1.39(3) . ?
C309 C313 1.40(3) . ?
C309 C310 1.38(2) . ?
C316 C317 1.35(3) . ?
C316 C315 1.39(2) . ?
C324 C321 1.49(2) . ?
C332 H332 0.9500 . ?
C332 C333 1.34(2) . ?
C325 C327 1.51(2) . ?
C333 H333 0.9500 . ?
C321 C322 1.38(2) . ?
C321 C320 1.40(2) . ?
C312 H312 0.9500 . ?
C312 C313 1.40(2) . ?
C301 H301 0.9500 . ?
C301 C302 1.41(3) . ?
C327 C328 1.37(2) . ?
C327 C331 1.35(3) . ?
C317 H317 0.9500 . ?
C317 C318 1.37(3) . ?
C335 H335 0.9500 . ?
C335 C336 1.33(2) . ?
C329 H329 0.9500 . ?
C329 C328 1.38(3) . ?
C329 Zn51 2.58(10) 3 ?
C313 H313 0.9500 . ?
C323 H323 0.9500 . ?
C323 C322 1.33(2) . ?
C322 H322 0.9500 . ?
C302 H302 0.9500 . ?
C336 H336 0.9500 . ?
C315 H315 0.9500 . ?
C315 C314 1.37(3) . ?
C318 H318 0.9500 . ?
C330 H330 0.9500 . ?
C330 C331 1.37(2) . ?
C320 H320 0.9500 . ?
C320 C319 1.34(3) . ?
C314 H314 0.9500 . ?
C319 H319 0.9500 . ?
C328 H328 0.9500 . ?
C331 H331 0.9500 . ?
C310 H310 0.9500 . ?
C310 C311 1.42(3) . ?
C304 H304 0.9500 . ?
C304 C305 1.42(3) . ?
C311 H311 0.9500 . ?
C305 H305 0.9500 . ?
Zn41 I402 2.562(15) . ?
Zn41 I401 2.514(15) . ?
I304 Zn32 2.534(9) . ?
I303 Zn32 2.525(8) . ?
I305 Zn33 2.518(10) . ?
Zn33 I306 2.535(10) . ?
I502 Zn51 2.64(10) . ?
I501 Zn51 2.42(10) . ?
I505 Zn53 2.51(3) . ?
I506 Zn53 2.52(4) . ?
O1B H1BA 0.8400 . ?
O1B C14B 1.43(2) . ?
C4B C3B 1.3900 . ?
C4B C5B 1.3900 . ?
C4B C7B 1.49(5) . ?
C3B H3B 0.9500 . ?
C3B C2B 1.3900 . ?
C2B H2B 0.9500 . ?
C2B C1B 1.3900 . ?
C1B H1B 0.9500 . ?
C1B C6B 1.3900 . ?
C6B H6B 0.9500 . ?
C6B C5B 1.3900 . ?
C5B C14B 1.53(2) . ?
C7B C8B 1.3900 . ?
C7B C12B 1.3900 . ?
C8B C9B 1.3900 . ?
C8B C13B 1.54(2) . ?
C9B H9B 0.9500 . ?
C9B C10B 1.3900 . ?
C10B C11B 1.3900 . ?
C10B C16B 1.46(3) . ?
C11B H11B 0.9500 . ?
C11B C12B 1.3900 . ?
C12B C15B 1.54(2) . ?
N1B C16B 1.19(2) . ?
C15B H16A 0.9800 . ?
C15B H16B 0.9800 . ?
C15B H16C 0.9800 . ?
C14B H14A 0.9900 . ?
C14B H14B 0.9900 . ?
C13B H13A 0.9800 . ?
C13B H13B 0.9800 . ?
C13B H13C 0.9800 . ?
C4A C5A 1.3900 . ?
C4A C3A 1.3900 . ?
C4A C7A 1.520(19) . ?
C5A C6A 1.3900 . ?
C5A C14A 1.530(18) . ?
C6A H6A 0.9500 . ?
C6A C1A 1.3900 . ?
C1A H1A 0.9500 . ?
C1A C2A 1.3900 . ?
C2A H2A 0.9500 . ?
C2A C3A 1.3900 . ?
C3A H3A 0.9500 . ?
C15A H16D 0.9800 . ?
C15A H16E 0.9800 . ?
C15A H16F 0.9800 . ?
C15A C12A 1.54(2) . ?
C13A H13D 0.9800 . ?
C13A H13E 0.9800 . ?
C13A H13F 0.9800 . ?
C13A C8A 1.55(2) . ?
C7A C12A 1.3900 . ?
C7A C8A 1.3900 . ?
C12A C11A 1.3900 . ?
C11A H11A 0.9500 . ?
C11A C10A 1.3900 . ?
C10A C9A 1.3900 . ?
C10A C16A 1.521(17) . ?
C9A H9A 0.9500 . ?
C9A C8A 1.3900 . ?
O1A H1AA 0.8400 . ?
O1A C14A 1.35(7) . ?
C14A H14C 0.9900 . ?
C14A H14D 0.9900 . ?
C16A N1A 1.19(2) . ?
C801 H80A 0.9900 . ?
C801 H80B 0.9900 . ?
C801 C802 1.536(14) . ?
C801 C806 1.539(14) . ?
C802 H80C 0.9900 . ?
C802 H80D 0.9900 . ?
C802 C803 1.537(14) . ?
C803 H80E 0.9900 . ?
C803 H80F 0.9900 . ?
C803 C804 1.537(14) . ?
C804 H80G 0.9900 . ?
C804 H80H 0.9900 . ?
C804 C805 1.538(13) . ?
C805 H80I 0.9900 . ?
C805 H80J 0.9900 . ?
C805 C806 1.540(14) . ?
C806 H80K 0.9900 . ?
C806 H80L 0.9900 . ?

loop_
_geom_torsion_atom_site_label_1
_geom_torsion_atom_site_label_2
_geom_torsion_atom_site_label_3
_geom_torsion_atom_site_label_4
_geom_torsion
_geom_torsion_site_symmetry_1
_geom_torsion_site_symmetry_2
_geom_torsion_site_symmetry_3
_geom_torsion_site_symmetry_4
_geom_torsion_publ_flag
Zn42 N307 C323 C322 174.9(16) . . . . ?
Zn42 N307 C319 C320 -175(2) . . . . ?
Zn42 N306 C318 C317 -178.8(14) . . . . ?
Zn42 N306 C314 C315 -177(2) . . . . ?
Zn43 N305 C312 C313 -171.2(14) 8_465 . . . ?
Zn43 N305 C311 C310 168.0(19) 8_465 . . . ?
Zn43 N312 C332 C333 -171.2(17) . . . . ?
Zn43 N312 C336 C335 175(2) . . . . ?
Zn31 N311 C329 C328 -179.7(16) 3 . . . ?
Zn31 N311 C330 C331 176.7(19) 3 . . . ?
Zn31 N301 C301 C302 176.4(15) . . . . ?
Zn31 N301 C305 C304 -174(2) . . . . ?
N304 C307 C309 C313 -4(2) . . . . ?
N304 C307 C309 C310 174.7(18) . . . . ?
N304 C308 C316 C317 -21(2) . . . . ?
N304 C308 C316 C315 157.0(19) . . . . ?
N308 C326 C334 C333 3(3) . . . . ?
N308 C326 C334 C335 -179.5(18) . . . . ?
N308 C324 C321 C322 7(3) . . . . ?
N308 C324 C321 C320 -178.0(18) . . . . ?
N303 C307 C309 C313 170.1(16) . . . . ?
N303 C307 C309 C310 -11(3) . . . . ?
N302 C308 C316 C317 161.8(17) . . . . ?
N302 C308 C316 C315 -20(3) . . . . ?
N305 C312 C313 C309 -1(3) . . . . ?
N307 C323 C322 C321 0(3) . . . . ?
N311 C329 C328 C327 1(3) . . . . ?
N311 C330 C331 C327 5(4) . . . . ?
N310 C326 C334 C333 -179.1(18) . . . . ?
N310 C326 C334 C335 -1(3) . . . . ?
N310 C325 C327 C328 -169.6(18) . . . . ?
N310 C325 C327 C331 7(3) . . . . ?
N309 C324 C321 C322 -179.3(17) . . . . ?
N309 C324 C321 C320 -4(3) . . . . ?
N309 C325 C327 C328 9(3) . . . . ?
N309 C325 C327 C331 -174(2) . . . . ?
N312 C332 C333 C334 -5(3) . . . . ?
N301 C301 C302 C303 -1(3) . . . . ?
C326 N308 C324 N309 1(2) . . . . ?
C326 N308 C324 C321 174.6(15) . . . . ?
C326 N310 C325 N309 -4(3) . . . . ?
C326 N310 C325 C327 174.5(15) . . . . ?
C326 C334 C333 C332 -179.7(18) . . . . ?
C326 C334 C335 C336 -177(2) . . . . ?
C307 N304 C308 N302 1(2) . . . . ?
C307 N304 C308 C316 -175.9(14) . . . . ?
C307 N303 C306 N302 7(3) . . . . ?
C307 N303 C306 C303 -176.2(15) . . . . ?
C307 C309 C313 C312 178.4(16) . . . . ?
C307 C309 C310 C311 178.5(19) . . . . ?
C308 N304 C307 N303 -2(2) . . . . ?
C308 N304 C307 C309 171.9(14) . . . . ?
C308 N302 C306 N303 -7(3) . . . . ?
C308 N302 C306 C303 175.8(15) . . . . ?
C308 C316 C317 C318 -179.1(17) . . . . ?
C308 C316 C315 C314 -177(2) . . . . ?
C334 C335 C336 N312 -2(4) . . . . ?
C303 C304 C305 N301 -3(5) . . . . ?
C309 C310 C311 N305 7(4) . . . . ?
C316 C317 C318 N306 -5(3) . . . . ?
C316 C315 C314 N306 -4(4) . . . . ?
C324 N308 C326 N310 -1(3) . . . . ?
C324 N308 C326 C334 177.7(15) . . . . ?
C324 N309 C325 N310 4(3) . . . . ?
C324 N309 C325 C327 -174.1(16) . . . . ?
C324 C321 C322 C323 178.3(18) . . . . ?
C324 C321 C320 C319 -179(2) . . . . ?
C306 N303 C307 N304 -2(2) . . . . ?
C306 N303 C307 C309 -175.1(16) . . . . ?
C306 N302 C308 N304 3(2) . . . . ?
C306 N302 C308 C316 179.7(16) . . . . ?
C306 C303 C302 C301 178.5(18) . . . . ?
C306 C303 C304 C305 -177(2) . . . . ?
C332 N312 C336 C335 -1(4) . . . . ?
C332 N312 Zn53 N305 -156.4(15) . . . 8_566 ?
C332 N312 Zn53 I505 -33(2) . . . . ?
C332 N312 Zn53 I506 113.8(16) . . . . ?
C325 N310 C326 N308 2(3) . . . . ?
C325 N310 C326 C334 -176.4(16) . . . . ?
C325 N309 C324 N308 -2(3) . . . . ?
C325 N309 C324 C321 -176.1(16) . . . . ?
C325 C327 C328 C329 177.5(18) . . . . ?
C325 C327 C331 C330 180(2) . . . . ?
C333 C334 C335 C336 1(3) . . . . ?
C321 C320 C319 N307 0(4) . . . . ?
C312 N305 C311 C310 -8(3) . . . . ?
C301 N301 C305 C304 3(4) . . . . ?
C317 C316 C315 C314 1(3) . . . . ?
C335 C334 C333 C332 2(3) . . . . ?
C329 N311 C330 C331 -4(3) . . . . ?
C313 C309 C310 C311 -3(3) . . . . ?
C323 N307 C319 C320 2(4) . . . . ?
C322 C321 C320 C319 -3(3) . . . . ?
C302 C303 C306 N303 17(3) . . . . ?
C302 C303 C306 N302 -165.2(18) . . . . ?
C302 C303 C304 C305 1(4) . . . . ?
C336 N312 C332 C333 4(3) . . . . ?
C336 N312 Zn53 N305 10(3) . . . 8_566 ?
C336 N312 Zn53 I505 134(2) . . . . ?
C336 N312 Zn53 I506 -80(3) . . . . ?
C315 C316 C317 C318 3(3) . . . . ?
C318 N306 C314 C315 2(4) . . . . ?
C330 N311 C329 C328 1(3) . . . . ?
C330 N311 C329 Zn51 -179(3) . . . 3 ?
C320 C321 C322 C323 3(3) . . . . ?
C314 N306 C318 C317 2(3) . . . . ?
C319 N307 C323 C322 -2(3) . . . . ?
C328 C327 C331 C330 -3(3) . . . . ?
C331 C327 C328 C329 0(3) . . . . ?
C310 C309 C313 C312 0(3) . . . . ?
C304 C303 C306 N303 -165(2) . . . . ?
C304 C303 C306 N302 13(3) . . . . ?
C304 C303 C302 C301 1(3) . . . . ?
C311 N305 C312 C313 5(3) . . . . ?
C305 N301 C301 C302 -1(3) . . . . ?
Zn41 N311 C329 C328 -178.4(16) 3 . . . ?
Zn41 N311 C330 C331 176(2) 3 . . . ?
Zn41 N301 C301 C302 162.6(18) . . . . ?
Zn41 N301 C305 C304 -164(3) . . . . ?
Zn32 N307 C323 C322 176.5(16) . . . . ?
Zn32 N307 C319 C320 -177(2) . . . . ?
Zn32 N306 C318 C317 -180.0(14) . . . . ?
Zn32 N306 C314 C315 -176(2) . . . . ?
Zn33 N305 C312 C313 -170.7(14) 8_465 . . . ?
Zn33 N305 C311 C310 167.6(19) 8_465 . . . ?
Zn33 N312 C332 C333 -174.6(16) . . . . ?
Zn33 N312 C336 C335 178(2) . . . . ?
Zn51 N311 C329 C328 -179(3) 3 . . . ?
Zn51 N311 C330 C331 177(5) 3 . . . ?
Zn51 N301 C301 C302 -169(3) . . . . ?
Zn51 N301 C305 C304 168(4) . . . . ?
Zn53 N305 C312 C313 -152.0(17) 8_465 . . . ?
Zn53 N305 C311 C310 155(2) 8_465 . . . ?
Zn53 N312 C332 C333 173(2) . . . . ?
Zn53 N312 C336 C335 -167(3) . . . . ?
C4B C3B C2B C1B 0.0 . . . . ?
C4B C5B C14B O1B 75(6) . . . . ?
C4B C7B C8B C9B -177(3) . . . . ?
C4B C7B C8B C13B 0(4) . . . . ?
C4B C7B C12B C11B 177(3) . . . . ?
C4B C7B C12B C15B 1(5) . . . . ?
C3B C4B C5B C6B 0.0 . . . . ?
C3B C4B C5B C14B 180(5) . . . . ?
C3B C4B C7B C8B -98(3) . . . . ?
C3B C4B C7B C12B 85(3) . . . . ?
C3B C2B C1B C6B 0.0 . . . . ?
C2B C1B C6B C5B 0.0 . . . . ?
C1B C6B C5B C4B 0.0 . . . . ?
C1B C6B C5B C14B 180(4) . . . . ?
C6B C5B C14B O1B -105(5) . . . . ?
C5B C4B C3B C2B 0.0 . . . . ?
C5B C4B C7B C8B 84(4) . . . . ?
C5B C4B C7B C12B -93(3) . . . . ?
C7B C4B C3B C2B -178(4) . . . . ?
C7B C4B C5B C6B 178(5) . . . . ?
C7B C4B C5B C14B -2(5) . . . . ?
C7B C8B C9B C10B 0.0 . . . . ?
C8B C7B C12B C11B 0.0 . . . . ?
C8B C7B C12B C15B -176(4) . . . . ?
C8B C9B C10B C11B 0.0 . . . . ?
C8B C9B C10B C16B 179.9(13) . . . . ?
C9B C10B C11B C12B 0.0 . . . . ?
C10B C11B C12B C7B 0.0 . . . . ?
C10B C11B C12B C15B 176(4) . . . . ?
C12B C7B C8B C9B 0.0 . . . . ?
C12B C7B C8B C13B 177(3) . . . . ?
C16B C10B C11B C12B -179.9(13) . . . . ?
C13B C8B C9B C10B -177(3) . . . . ?
C4A C5A C6A C1A 0.0 . . . . ?
C4A C5A C14A O1A -177(5) . . . . ?
C4A C7A C12A C15A 3(7) . . . . ?
C4A C7A C12A C11A 174(3) . . . . ?
C4A C7A C8A C13A 6(6) . . . . ?
C4A C7A C8A C9A -173(3) . . . . ?
C5A C4A C3A C2A 0.0 . . . . ?
C5A C4A C7A C12A -78(4) . . . . ?
C5A C4A C7A C8A 96(3) . . . . ?
C5A C6A C1A C2A 0.0 . . . . ?
C6A C5A C14A O1A -16(8) . . . . ?
C6A C1A C2A C3A 0.0 . . . . ?
C1A C2A C3A C4A 0.0 . . . . ?
C3A C4A C5A C6A 0.0 . . . . ?
C3A C4A C5A C14A 161(5) . . . . ?
C3A C4A C7A C12A 106(3) . . . . ?
C3A C4A C7A C8A -80(3) . . . . ?
C15A C12A C11A C10A 172(6) . . . . ?
C7A C4A C5A C6A -176(3) . . . . ?
C7A C4A C5A C14A -15(5) . . . . ?
C7A C4A C3A C2A 176(3) . . . . ?
C7A C12A C11A C10A 0.0 . . . . ?
C12A C7A C8A C13A 179(6) . . . . ?
C12A C7A C8A C9A 0.0 . . . . ?
C12A C11A C10A C9A 0.0 . . . . ?
C12A C11A C10A C16A -179.7(13) . . . . ?
C11A C10A C9A C8A 0.0 . . . . ?
C10A C9A C8A C13A -179(7) . . . . ?
C10A C9A C8A C7A 0.0 . . . . ?
C8A C7A C12A C15A -171(7) . . . . ?
C8A C7A C12A C11A 0.0 . . . . ?
C14A C5A C6A C1A -161(5) . . . . ?
C16A C10A C9A C8A 179.7(13) . . . . ?
C801 C802 C803 C804 53(5) . . . . ?
C802 C801 C806 C805 57(5) . . . . ?
C802 C803 C804 C805 -54(5) . . . . ?
C803 C804 C805 C806 57(5) . . . . ?
C804 C805 C806 C801 -59(5) . . . . ?
C806 C801 C802 C803 -55(5) . . . . ?

loop_
_exptl_oxdiff_crystal_face_indexfrac_h
_exptl_oxdiff_crystal_face_indexfrac_k
_exptl_oxdiff_crystal_face_indexfrac_l
_exptl_oxdiff_crystal_face_x
_exptl_oxdiff_crystal_face_y
_exptl_oxdiff_crystal_face_z
1.0000 0.0000 0.0001 -0.0108 -0.0382 0.0198
0.0000 1.0000 -0.0002 -0.0010 0.0477 0.0913
-0.0000 -1.0000 0.0002 0.0010 -0.0477 -0.0913
-0.0000 -0.0000 -1.0001 0.0510 -0.0007 0.0009
0.0000 0.0000 1.0001 -0.0510 0.0007 -0.0009
1.0000 1.0000 -1.0002 0.0391 0.0088 0.1120
-1.0000 -1.0000 1.0002 -0.0391 -0.0088 -0.1120
1.0000 0.0000 1.0002 -0.0618 -0.0375 0.0189
-1.0000 -0.0000 -1.0002 0.0618 0.0375 -0.0189
1.9999 -1.0000 -0.9997 0.0304 -0.1248 -0.0507
-1.9999 1.0000 0.9997 -0.0304 0.1248 0.0507
1.9999 -0.0000 -0.9999 0.0294 -0.0771 0.0406
-1.9999 0.0000 0.9999 -0.0294 0.0771 -0.0406
2.0000 1.0000 -1.0001 0.0284 -0.0294 0.1319
